data_2011650
loop_
_publ_author_name
'Lynch, Daniel E.'
'McClenaghan, Ian'

_publ_section_title
;
 Redetermination of 4-(phenyl)thiosemicarbazide
;
_journal_issue 12
_journal_name_full 'Acta Crystallographica Section C'
_journal_page_first e587
_journal_page_last e587
_journal_paper_doi 10.1107/S0108270100015390
_journal_volume 56
_journal_year 2000
_chemical_formula_sum 'C7 H9 N3 S'
_chemical_formula_weight 167.23
_chemical_melting_point 412.0(10)
_chemical_name_systematic
;
4-(Phenyl)thiosemicarbazide
;
_space_group_IT_number 14
_symmetry_cell_setting monoclinic
_symmetry_space_group_name_Hall '-P 2ybc'
_symmetry_space_group_name_H-M 'P 1 21/c 1'
_audit_creation_method SHELXL-97
_cell_angle_alpha 90.00
_cell_angle_beta 91.527(3)
_cell_angle_gamma 90.00
_cell_formula_units_Z 4
_cell_length_a 11.9231(7)
_cell_length_b 5.4888(3)
_cell_length_c 12.3788(8)
_cell_measurement_reflns_used 6169
_cell_measurement_temperature 150(2)
_cell_measurement_theta_max 27.48
_cell_measurement_theta_min 1.00
_cell_volume 809.82(8)
_computing_cell_refinement 'DENZO and COLLECT'
_computing_data_collection 'DENZO (Otwinowski & Minor, 1997) and COLLECT (Hooft, 1998)'
_computing_data_reduction 'DENZO and COLLECT'
_computing_publication_material SHELXL97
_computing_structure_refinement 'SHELXL97 (Sheldrick, 1997)'
_computing_structure_solution 'SHELXS97 (Sheldrick, 1997)'
_diffrn_ambient_temperature 150(2)
_diffrn_detector_area_resol_mean 9.091
_diffrn_measured_fraction_theta_full .974
_diffrn_measured_fraction_theta_max .974
_diffrn_measurement_device_type 'Enraf Nonius KappaCCD area-detector'
_diffrn_measurement_method '\f and \w'
_diffrn_radiation_monochromator graphite
_diffrn_radiation_source 'Enraf Nonius FR591 rotating anode'
_diffrn_radiation_type MoK\a
_diffrn_radiation_wavelength .71073
_diffrn_reflns_av_R_equivalents .037
_diffrn_reflns_av_sigmaI/netI .0427
_diffrn_reflns_limit_h_max 15
_diffrn_reflns_limit_h_min -15
_diffrn_reflns_limit_k_max 7
_diffrn_reflns_limit_k_min -6
_diffrn_reflns_limit_l_max 16
_diffrn_reflns_limit_l_min -15
_diffrn_reflns_number 4691
_diffrn_reflns_theta_full 27.47
_diffrn_reflns_theta_max 27.47
_diffrn_reflns_theta_min 1.71
_diffrn_standards_decay_% 0
_diffrn_standards_number 0
_exptl_absorpt_coefficient_mu .334
_exptl_absorpt_correction_T_max .936
_exptl_absorpt_correction_T_min .878
_exptl_absorpt_correction_type multi-scan
_exptl_absorpt_process_details '(SORTAV; Blessing, 1995)'
_exptl_crystal_colour colourless
_exptl_crystal_density_diffrn 1.372
_exptl_crystal_density_method 'not measured'
_exptl_crystal_description block
_exptl_crystal_F_000 352
_exptl_crystal_size_max .40
_exptl_crystal_size_mid .30
_exptl_crystal_size_min .20
_refine_diff_density_max .240
_refine_diff_density_min -.319
_refine_ls_extinction_method none
_refine_ls_goodness_of_fit_ref 1.130
_refine_ls_hydrogen_treatment mixed
_refine_ls_matrix_type full
_refine_ls_number_parameters 116
_refine_ls_number_reflns 1803
_refine_ls_number_restraints 0
_refine_ls_restrained_S_all 1.130
_refine_ls_R_factor_all .052
_refine_ls_R_factor_gt .040
_refine_ls_shift/su_max <0.001
_refine_ls_shift/su_mean <0.001
_refine_ls_structure_factor_coef Fsqd
_refine_ls_weighting_details 'w = 1/[\s^2^(Fo^2^)+(0.0669P)^2^+0.3297P] where P = (Fo^2^+2Fc^2^)/3'
_refine_ls_weighting_scheme calc
_refine_ls_wR_factor_ref .132
_reflns_number_gt 1483
_reflns_number_total 1803
_reflns_threshold_expression I>2\s(I)
_cod_data_source_file qa0447.cif
_cod_data_source_block I
_cod_depositor_comments
;
The following automatic conversions were performed:

'_chemical_melting_point' value '411-413 K' was changed to
'412.0(10)' - the average value was taken and precision was
estimated.

Automatic conversion script
Id: cif_fix_values 1646 2011-03-28 12:23:43Z adriana 

The following automatic conversions were performed:

'_chemical_melting_point' value '411-413 K' was changed to
'412.0(10)' - the average value was taken and precision was
estimated.

'_exptl_absorpt_correction_type' value 'Multi-scan'
changed to 'multi-scan' according to
/home/saulius/struct/CIF-dictionaries/cif_core.dic dictionary named
'cif_core.dic' version 2.4.1 from 2010-06-29.

Automatic conversion script
Id: cif_fix_values 1715 2011-07-08 13:25:40Z adriana 
;
_cod_original_sg_symbol_H-M 'P 21/c'
_cod_database_code 2011650
_cod_database_fobs_code 2011650

loop_
_symmetry_equiv_pos_as_xyz
'x, y, z'
'-x, y+1/2, -z+1/2'
'-x, -y, -z'
'x, -y-1/2, z-1/2'

loop_
_atom_site_label
_atom_site_fract_x
_atom_site_fract_y
_atom_site_fract_z
_atom_site_U_iso_or_equiv
_atom_site_adp_type
_atom_site_calc_flag
_atom_site_refinement_flags
_atom_site_occupancy
_atom_site_disorder_assembly
_atom_site_disorder_group
_atom_site_type_symbol
N1 .14402(15) -.5007(3) -.06846(14) .0262(4) Uani d . 1 . . N
H11 .166(2) -.449(4) -.131(2) .037(7) Uiso d . 1 . . H
H12 .087(2) -.612(5) -.077(2) .044(7) Uiso d . 1 . . H
N2 .10107(14) -.3002(3) -.01129(12) .0253(4) Uani d . 1 . . N
H2 .047(2) -.207(4) -.0406(18) .032(6) Uiso d . 1 . . H
C3 .14740(15) -.2346(3) .08389(14) .0226(4) Uani d . 1 . . C
S3 .09915(5) .01116(9) .15019(4) .0322(2) Uani d . 1 . . S
N4 .22921(14) -.3795(3) .12235(12) .0262(4) Uani d . 1 . . N
H4 .225(2) -.515(5) .093(2) .049(8) Uiso d . 1 . . H
C41 .29000(15) -.3449(3) .22171(14) .0223(4) Uani d . 1 . . C
C42 .36142(16) -.1471(3) .23506(15) .0264(4) Uani d . 1 . . C
H42 .3684 -.0311 .1787 .033 Uiso calc R 1 . . H
C43 .42258(16) -.1195(4) .33101(16) .0295(4) Uani d . 1 . . C
H43 .4716 .0158 .3405 .037 Uiso calc R 1 . . H
C44 .41248(17) -.2885(4) .41313(16) .0305(5) Uani d . 1 . . C
H44 .4540 -.2685 .4791 .038 Uiso calc R 1 . . H
C45 .34203(19) -.4863(4) .39914(17) .0316(5) Uani d . 1 . . C
H45 .3359 -.6033 .4552 .039 Uiso calc R 1 . . H
C46 .28022(18) -.5144(3) .30350(16) .0269(4) Uani d . 1 . . C
H46 .2313 -.6498 .2942 .034 Uiso calc R 1 . . H

loop_
_atom_site_aniso_label
_atom_site_aniso_U_11
_atom_site_aniso_U_22
_atom_site_aniso_U_33
_atom_site_aniso_U_12
_atom_site_aniso_U_13
_atom_site_aniso_U_23
N1 .0322(10) .0280(9) .0184(8) -.0009(7) .0030(7) -.0051(6)
N2 .0288(8) .0279(8) .0190(7) .0046(7) -.0031(6) -.0027(6)
S3 .0430(4) .0302(3) .0229(3) .0131(2) -.0104(2) -.00705(18)
C3 .0271(9) .0227(9) .0181(8) -.0026(7) .0011(7) .0021(7)
N4 .0337(9) .0233(8) .0214(8) .0045(7) -.0044(6) -.0056(6)
C41 .0219(9) .0238(9) .0209(9) .0058(7) -.0015(7) -.0021(7)
C42 .0279(10) .0254(9) .0259(9) .0012(8) .0020(7) .0023(7)
C43 .0221(9) .0300(10) .0361(11) -.0019(8) -.0018(8) -.0056(8)
C44 .0289(10) .0360(11) .0261(10) .0057(9) -.0082(8) -.0044(8)
C45 .0384(12) .0314(11) .0247(10) .0033(9) -.0033(8) .0047(8)
C46 .0302(10) .0229(9) .0275(10) -.0016(7) -.0015(8) .0009(7)

loop_
_atom_type_symbol
_atom_type_description
_atom_type_scat_dispersion_real
_atom_type_scat_dispersion_imag
_atom_type_scat_source
C C .0033 .0016 'International Tables Vol C Tables 4.2.6.8 and 6.1.1.4'
H H .0000 .0000 'International Tables Vol C Tables 4.2.6.8 and 6.1.1.4'
N N .0061 .0033 'International Tables Vol C Tables 4.2.6.8 and 6.1.1.4'
S S .1246 .1234 'International Tables Vol C Tables 4.2.6.8 and 6.1.1.4'

loop_
_geom_angle_atom_site_label_1
_geom_angle_atom_site_label_2
_geom_angle_atom_site_label_3
_geom_angle
C3 N4 C41 125.37(16)
C3 N4 H4 110(2)
C41 N4 H4 122(2)
C3 N2 N1 120.31(16)
C3 N2 H2 118.7(15)
N1 N2 H2 120.8(15)
N2 N1 H11 108.2(17)
N2 N1 H12 107.0(16)
H11 N1 H12 111(2)
C46 C41 C42 120.21(17)
C46 C41 N4 119.50(17)
C42 C41 N4 120.26(16)
C43 C42 C41 119.68(17)
C43 C42 H42 120.2
C41 C42 H42 120.2
C42 C43 C44 120.16(18)
C42 C43 H43 119.9
C44 C43 H43 119.9
C45 C44 C43 119.96(17)
C45 C44 H44 120.0
C43 C44 H44 120.0
C44 C45 C46 120.16(18)
C44 C45 H45 119.9
C46 C45 H45 119.9
C41 C46 C45 119.82(18)
C41 C46 H46 120.1
C45 C46 H46 120.1
N2 C3 N4 115.74(17)
N2 C3 S3 120.36(14)
N4 C3 S3 123.86(14)

loop_
_geom_bond_atom_site_label_1
_geom_bond_atom_site_label_2
_geom_bond_site_symmetry_2
_geom_bond_distance
_geom_bond_publ_flag
S3 C3 . 1.6882(19) ?
N4 C3 . 1.336(2) ?
N4 C41 . 1.424(2) ?
N4 H4 . .83(3) ?
N2 C3 . 1.337(2) ?
N2 N1 . 1.412(2) ?
N2 H2 . .89(2) ?
N1 H11 . .87(3) ?
N1 H12 . .92(3) ?
C41 C46 . 1.382(3) ?
C41 C42 . 1.387(3) ?
C42 C43 . 1.385(3) ?
C42 H42 . .9500 ?
C43 C44 . 1.384(3) ?
C43 H43 . .9500 ?
C44 C45 . 1.381(3) ?
C44 H44 . .9500 ?
C45 C46 . 1.386(3) ?
C45 H45 . .9500 ?
C46 H46 . .9500 ?

loop_
_geom_hbond_atom_site_label_D
_geom_hbond_atom_site_label_H
_geom_hbond_atom_site_label_A
_geom_hbond_site_symmetry_A
_geom_hbond_distance_DH
_geom_hbond_distance_HA
_geom_hbond_distance_DA
_geom_hbond_angle_DHA
_geom_hbond_publ_flag
N4 H4 N1 . .83(2) 2.19(2) 2.6317(17) 113(2) yes
N2 H2 S3 3 .89(2) 2.43(2) 3.3097(17) 168(2) yes
N1 H11 S3 4 .87(3) 2.83(3) 3.5100(18) 137(2) yes
N1 H12 N2 3_545 .92(3) 2.56(3) 3.296(2) 137(2) yes

loop_
_geom_torsion_atom_site_label_1
_geom_torsion_atom_site_label_2
_geom_torsion_atom_site_label_3
_geom_torsion_atom_site_label_4
_geom_torsion
C3 N4 C41 C46 115.1(2)
C3 N4 C41 C42 -67.0(3)
C46 C41 C42 C43 -.3(3)
N4 C41 C42 C43 -178.13(16)
C41 C42 C43 C44 .0(3)
C42 C43 C44 C45 .5(3)
C43 C44 C45 C46 -.8(3)
C42 C41 C46 C45 .0(3)
N4 C41 C46 C45 177.86(18)
C44 C45 C46 C41 .6(3)
N1 N2 C3 N4 -4.4(3)
N1 N2 C3 S3 177.77(13)
C41 N4 C3 N2 -179.97(17)
C41 N4 C3 S3 -2.3(3)

loop_
_cod_related_entry_id
_cod_related_entry_database
_cod_related_entry_code
1 ChemSpider 638258
